data_2202899
loop_
_publ_author_name
'Kalinina, Irina V.'
'Guschin, Artem L.'
'Samsonenko, Denis G.'
'Gerasimenko, Andrey V.'
'Sokolov, Maxim N.'
'Fedin, Vladimir P.'

_publ_section_title
;
 Hexaaquatrioxalatodierbium(III) tetrahydrate:
 [{Er(H~2~O)~3~}~2~(C~2~O~4~)~3~]&#x00B7;4H~2~O
;
_journal_issue 9
_journal_name_full 'Acta Crystallographica Section E'
_journal_page_first m784
_journal_page_last m786
_journal_paper_doi 10.1107/S1600536803018129
_journal_volume 59
_journal_year 2003
_chemical_formula_iupac '[Er2 (C2 O4)3 (H2 O)6], 4H2 O'
_chemical_formula_moiety 'C6 H12 Er2 O18 , 4(H2 O)'
_chemical_formula_structural '[Er2 (C2 O4)3 (H2 O)6], 4H2 O'
_chemical_formula_sum 'C6 H20 Er2 O22'
_chemical_formula_weight 778.74
_chemical_name_systematic ?
_space_group_IT_number 14
_symmetry_cell_setting monoclinic
_symmetry_space_group_name_Hall '-P 2ybc'
_symmetry_space_group_name_H-M 'P 1 21/c 1'
_atom_sites_solution_hydrogens geom
_atom_sites_solution_primary direct
_atom_sites_solution_secondary difmap
_audit_creation_method SHELXL-97
_cell_angle_alpha 90.00
_cell_angle_beta 114.1250(10)
_cell_angle_gamma 90.00
_cell_formula_units_Z 2
_cell_length_a 10.9065(6)
_cell_length_b 9.5339(5)
_cell_length_c 9.8977(5)
_cell_measurement_reflns_used 1006
_cell_measurement_temperature 173(2)
_cell_measurement_theta_max 38.89
_cell_measurement_theta_min 3.11
_cell_volume 939.28(9)
_computing_cell_refinement 'SAINT-Plus (Bruker, 2001)'
_computing_data_collection 'SMART (Bruker, 2001)'
_computing_data_reduction SAINT-Plus
_computing_molecular_graphics 'SHELXTL (Bruker, 2001)'
_computing_publication_material SHELXL97
_computing_structure_refinement 'SHELXL97 (Sheldrick, 1998)'
_computing_structure_solution 'SHELXS97 (Sheldrick, 1998)'
_diffrn_ambient_temperature 173(2)
_diffrn_detector_area_resol_mean 8.33
_diffrn_measured_fraction_theta_full 0.992
_diffrn_measured_fraction_theta_max 0.992
_diffrn_measurement_device_type 'Bruker SMART1000 CCD'
_diffrn_measurement_method CCD
_diffrn_radiation_monochromator graphite
_diffrn_radiation_source 'fine-focus sealed tube'
_diffrn_radiation_type MoK\a
_diffrn_radiation_wavelength 0.71073
_diffrn_reflns_av_R_equivalents 0.0371
_diffrn_reflns_av_sigmaI/netI 0.0413
_diffrn_reflns_limit_h_max 18
_diffrn_reflns_limit_h_min -18
_diffrn_reflns_limit_k_max 15
_diffrn_reflns_limit_k_min -8
_diffrn_reflns_limit_l_max 16
_diffrn_reflns_limit_l_min -16
_diffrn_reflns_number 11931
_diffrn_reflns_theta_full 36.31
_diffrn_reflns_theta_max 36.31
_diffrn_reflns_theta_min 2.96
_diffrn_standards_decay_% 0
_diffrn_standards_number 0
_exptl_absorpt_coefficient_mu 8.985
_exptl_absorpt_correction_T_max 0.4696
_exptl_absorpt_correction_T_min 0.2038
_exptl_absorpt_correction_type integration
_exptl_absorpt_process_details '(SAINT-Plus; Bruker, 2001)'
_exptl_crystal_colour colourless
_exptl_crystal_density_diffrn 2.753
_exptl_crystal_density_method 'not measured'
_exptl_crystal_description block
_exptl_crystal_F_000 736
_exptl_crystal_size_max 0.26
_exptl_crystal_size_mid 0.18
_exptl_crystal_size_min 0.11
_refine_diff_density_max 2.510
_refine_diff_density_min -1.850
_refine_ls_extinction_coef 0.0011(2)
_refine_ls_extinction_expression Fc^*^=kFc[1+0.001xFc^2^\l^3^/sin(2\q)]^-1/4^
_refine_ls_extinction_method SHELXL97
_refine_ls_goodness_of_fit_ref 1.081
_refine_ls_hydrogen_treatment mixed
_refine_ls_matrix_type full
_refine_ls_number_parameters 158
_refine_ls_number_reflns 4504
_refine_ls_number_restraints 10
_refine_ls_restrained_S_all 1.080
_refine_ls_R_factor_all 0.0323
_refine_ls_R_factor_gt 0.0283
_refine_ls_shift/su_max 0.001
_refine_ls_shift/su_mean <0.001
_refine_ls_structure_factor_coef Fsqd
_refine_ls_weighting_details 'calc w = 1/[\s^2^(Fo^2^)+(0.0212P)^2^+2.9967P] where P = (Fo^2^+2Fc^2^)/3'
_refine_ls_weighting_scheme calc
_refine_ls_wR_factor_gt 0.0685
_refine_ls_wR_factor_ref 0.0702
_reflns_number_gt 4077
_reflns_number_total 4504
_reflns_threshold_expression I>2\s(I)
_cod_data_source_file su6041.cif
_cod_data_source_block I
_cod_depositor_comments
;
The following automatic conversions were performed:
'_symmetry_cell_setting' value 'Monoclinic' changed to 'monoclinic'
according to '/home/saulius/struct/CIF-dictionaries/cif_core.dic'
dictionary named 'cif_core.dic' version 2.4.1 from 2010-06-29.

Automatic conversion script
Id: cif_fix_enum 1527 2010-12-29 10:47:43Z saulius 

The following automatic conversions were performed:

'_symmetry_cell_setting' value 'Monoclinic' changed to 'monoclinic'
according to /home/saulius/struct/CIF-dictionaries/cif_core.dic
dictionary named 'cif_core.dic' version 2.4.1 from 2010-06-29.

Automatic conversion script
Id: cif_fix_values 1715 2011-07-08 13:25:40Z adriana 
;
_cod_original_sg_symbol_H-M 'P 21/c'
_cod_database_code 2202899
_cod_database_fobs_code 2202899

loop_
_symmetry_equiv_pos_as_xyz
'x, y, z'
'-x, y+1/2, -z+1/2'
'-x, -y, -z'
'x, -y-1/2, z-1/2'

loop_
_atom_site_label
_atom_site_fract_x
_atom_site_fract_y
_atom_site_fract_z
_atom_site_U_iso_or_equiv
_atom_site_adp_type
_atom_site_calc_flag
_atom_site_refinement_flags
_atom_site_occupancy
_atom_site_disorder_assembly
_atom_site_disorder_group
_atom_site_type_symbol
Er1 0.191404(11) 0.456295(12) -0.669046(12) 0.00793(4) Uani d . 1 . . Er
O1M 0.2120(3) 0.6856(3) -0.5707(3) 0.0213(5) Uani d D 1 . . O
H1M1 0.269(4) 0.756(4) -0.587(6) 0.032 Uiso d D 1 . . H
H1M2 0.133(3) 0.734(5) -0.568(6) 0.032 Uiso d D 1 . . H
O2M 0.1667(3) 0.2191(3) -0.6175(3) 0.0247(6) Uani d D 1 . . O
H2M1 0.108(5) 0.151(4) -0.688(4) 0.037 Uiso d D 1 . . H
H2M2 0.221(5) 0.167(5) -0.528(3) 0.037 Uiso d D 1 . . H
O3M 0.2955(2) 0.3191(3) -0.7993(3) 0.0179(4) Uani d D 1 . . O
H3M1 0.3934(11) 0.322(5) -0.752(5) 0.027 Uiso d D 1 . . H
H3M2 0.262(4) 0.223(2) -0.821(6) 0.027 Uiso d D 1 . . H
O1 0.6108(2) 0.6089(2) -0.5352(2) 0.0128(4) Uani d . 1 . . O
O2 0.3906(2) 0.5737(2) -0.6662(2) 0.0122(4) Uani d . 1 . . O
C12 0.5008(3) 0.5531(3) -0.5580(3) 0.0101(4) Uani d . 1 . . C
O3 -0.1636(2) 0.5629(3) -0.5710(3) 0.0183(5) Uani d . 1 . . O
O4 -0.0260(2) 0.5246(3) -0.6842(3) 0.0136(4) Uani d . 1 . . O
C34 -0.0550(3) 0.5248(3) -0.5732(3) 0.0126(5) Uani d . 1 . . C
O5 -0.1283(2) 0.3960(2) -1.1227(2) 0.0144(4) Uani d . 1 . . O
O6 0.0141(2) 0.3541(2) -0.8878(2) 0.0119(3) Uani d . 1 . . O
C56 -0.0330(3) 0.4274(3) -1.0035(3) 0.0100(4) Uani d . 1 . . C
O1W 0.4246(8) -0.1872(9) -0.7979(9) 0.0444(10) Uiso d P 0.577(4) . . O
O2W 0.4431(10) -0.2877(11) -0.8780(11) 0.0444(10) Uiso d P 0.428(9) . . O
O3W 0.3386(10) -0.0884(11) -0.6556(11) 0.0444(10) Uiso d P 0.442(9) . . O
O4W 0.4210(15) 0.0125(16) -0.5761(16) 0.0444(10) Uiso d P 0.298(9) . . O
O5W 0.4183(17) -0.1448(19) -0.7429(19) 0.0444(10) Uiso d P 0.255(10) . . O

loop_
_atom_site_aniso_label
_atom_site_aniso_U_11
_atom_site_aniso_U_22
_atom_site_aniso_U_33
_atom_site_aniso_U_12
_atom_site_aniso_U_13
_atom_site_aniso_U_23
Er1 0.00658(6) 0.00993(6) 0.00659(6) 0.00003(4) 0.00198(4) 0.00012(3)
O1M 0.0176(10) 0.0208(11) 0.0241(12) 0.0035(9) 0.0071(9) -0.0074(9)
O2M 0.0357(14) 0.0168(11) 0.0111(9) -0.0117(10) -0.0011(9) 0.0012(8)
O3M 0.0136(9) 0.0183(10) 0.0206(10) -0.0005(8) 0.0057(8) -0.0082(9)
O1 0.0087(8) 0.0156(9) 0.0131(8) -0.0007(7) 0.0033(7) 0.0038(7)
O2 0.0076(7) 0.0154(9) 0.0105(8) -0.0012(7) 0.0004(7) 0.0027(7)
C12 0.0086(9) 0.0121(10) 0.0090(10) 0.0000(8) 0.0029(8) -0.0008(8)
O3 0.0146(9) 0.0276(12) 0.0160(10) 0.0099(9) 0.0097(8) 0.0070(9)
O4 0.0119(8) 0.0181(10) 0.0117(9) 0.0036(7) 0.0058(7) 0.0024(7)
C34 0.0122(10) 0.0149(11) 0.0123(11) 0.0040(9) 0.0067(9) 0.0041(9)
O5 0.0131(9) 0.0150(9) 0.0098(8) -0.0049(7) -0.0007(7) 0.0020(7)
O6 0.0123(8) 0.0132(9) 0.0093(8) -0.0015(7) 0.0037(7) 0.0015(7)
C56 0.0097(10) 0.0114(10) 0.0079(9) -0.0022(8) 0.0027(8) -0.0001(8)

loop_
_atom_type_symbol
_atom_type_description
_atom_type_scat_dispersion_real
_atom_type_scat_dispersion_imag
_atom_type_scat_source
C C 0.0033 0.0016 'International Tables Vol C Tables 4.2.6.8 and 6.1.1.4'
H H 0.0000 0.0000 'International Tables Vol C Tables 4.2.6.8 and 6.1.1.4'
O O 0.0106 0.0060 'International Tables Vol C Tables 4.2.6.8 and 6.1.1.4'
Er Er -0.2586 4.9576 'International Tables Vol C Tables 4.2.6.8 and 6.1.1.4'

loop_
_geom_angle_atom_site_label_1
_geom_angle_atom_site_label_2
_geom_angle_atom_site_label_3
_geom_angle_site_symmetry_1
_geom_angle_site_symmetry_3
_geom_angle
_geom_angle_publ_flag
O1M Er1 O2M . . 142.85(10) yes
O1M Er1 O3M . . 137.06(9) yes
O1M Er1 O2 . . 68.67(9) yes
O1M Er1 O3 . 3_564 72.97(10) yes
O1M Er1 O4 . . 72.58(9) yes
O1M Er1 O6 . . 129.89(8) yes
O2M Er1 O3M . . 73.56(10) yes
O2M Er1 O1 . 3_664 72.96(9) yes
O2M Er1 O2 . . 128.24(10) yes
O2M Er1 O3 . 3_564 70.00(9) yes
O2M Er1 O4 . . 94.38(10) yes
O2M Er1 O6 . . 71.95(8) yes
O3M Er1 O2 . . 69.13(8) yes
O3M Er1 O3 . 3_564 136.54(9) yes
O3M Er1 O6 . . 71.69(8) yes
O1 Er1 O1M 3_664 . 89.50(9) yes
O1 Er1 O3M 3_664 . 81.39(8) yes
O1 Er1 O2 3_664 . 67.17(7) yes
O1 Er1 O3 3_664 3_564 66.01(8) yes
O1 Er1 O4 3_664 . 131.17(8) yes
O1 Er1 O6 3_664 . 140.44(8) yes
O2 Er1 O3 . 3_564 118.24(8) yes
O2 Er1 O6 . . 125.00(7) yes
O4 Er1 O3M . . 141.15(8) yes
O4 Er1 O2 . . 136.82(8) yes
O4 Er1 O3 . 3_564 65.35(8) yes
O4 Er1 O6 . . 69.46(8) yes
O5 Er1 O1M 3_563 . 75.67(9) yes
O5 Er1 O2M 3_563 . 138.12(8) yes
O5 Er1 O3M 3_563 . 83.67(9) yes
O5 Er1 O1 3_563 3_664 138.22(8) yes
O5 Er1 O2 3_563 . 71.06(7) yes
O5 Er1 O3 3_563 3_564 139.76(8) yes
O5 Er1 O4 3_563 . 81.68(8) yes
O5 Er1 O6 3_563 . 67.64(7) yes
O6 Er1 O3 . 3_564 116.76(8) yes
Er1 O1M H1M1 . . 122(3) no
Er1 O1M H1M2 . . 121(3) no
H1M1 O1M H1M2 . . 108(3) no
Er1 O2M H2M1 . . 126(3) no
Er1 O2M H2M2 . . 127(3) no
H2M1 O2M H2M2 . . 107(3) no
Er1 O3M H3M1 . . 113(3) no
Er1 O3M H3M2 . . 114(3) no
H3M2 O3M H3M1 . . 112(3) no
C12 O1 Er1 . 3_664 121.21(18) yes
C12 O2 Er1 . . 118.43(19) yes
O1 C12 O2 . . 127.0(3) yes
O1 C12 C12 . 3_664 116.8(3) yes
O2 C12 C12 . 3_664 116.2(3) yes
C34 O3 Er1 . 3_564 118.4(2) yes
C34 O4 Er1 . . 122.56(19) yes
O3 C34 O4 . . 126.4(3) yes
O3 C34 C34 . 3_564 117.2(3) yes
O4 C34 C34 . 3_564 116.4(3) yes
C56 O5 Er1 . 3_563 121.12(19) yes
C56 O6 Er1 . . 117.83(18) yes
O5 C56 O6 . . 126.9(3) yes
O5 C56 C56 . 3_563 116.6(3) yes
O6 C56 C56 . 3_563 116.5(3) yes
O5W O1W O2W . . 167.4(19) no
O4W O3W O5W . . 100.6(11) no
O3W O4W O4W . 3_654 126.1(15) no
O1W O5W O3W . . 152(2) no

loop_
_geom_bond_atom_site_label_1
_geom_bond_atom_site_label_2
_geom_bond_site_symmetry_2
_geom_bond_distance
_geom_bond_publ_flag
Er1 O1M . 2.366(3) yes
Er1 O2M . 2.357(3) yes
Er1 O3M . 2.420(2) yes
Er1 O1 3_664 2.359(2) yes
Er1 O2 . 2.434(2) yes
Er1 O3 3_564 2.522(2) yes
Er1 O4 . 2.404(2) yes
Er1 O5 3_563 2.355(2) yes
Er1 O6 . 2.440(2) yes
O1M H1M1 . 0.97(5) no
O1M H1M2 . 0.99(4) no
O2M H2M1 . 0.98(4) no
O2M H2M2 . 0.98(4) no
O3M H3M1 . 0.98(3) no
O3M H3M2 . 0.98(3) no
O1 C12 . 1.246(3) yes
O2 C12 . 1.256(3) yes
C12 C12 3_664 1.536(6) yes
O3 C34 . 1.247(4) yes
O4 C34 . 1.262(4) yes
C34 C34 3_564 1.530(6) yes
O5 C56 . 1.249(3) yes
O6 C56 . 1.257(3) yes
C56 C56 3_563 1.549(6) yes
O1W O2W . 1.311(12) no
O1W O5W . 0.704(17) no
O3W O4W . 1.332(18) no
O3W O5W . 1.55(2) no
O4W O4W 3_654 1.78(3) no
